data_1504140
loop_
_publ_author_name
'Isobe, Hiroyuki'
'Hitosugi, Shunpei'
'Matsuno, Taisuke'
'Iwamoto, Takeaki'
'Ichikawa, Junji'

_publ_section_title
;
 Concise synthesis of halogenated chrysenes ([4]phenacenes) that favor
 pi-stack packing in single crystals.
;
_journal_issue 17
_journal_name_full 'Organic letters'
_journal_page_first 4026
_journal_page_last 4028
_journal_paper_doi 10.1021/ol901693y
_journal_volume 11
_journal_year 2009
_chemical_formula_sum 'C20 H14 I2'
_chemical_formula_weight 508.11
_chemical_name_systematic
;

 ?

;
_space_group_IT_number 14
_symmetry_cell_setting monoclinic
_symmetry_space_group_name_Hall '-P 2ybc'
_symmetry_space_group_name_H-M 'P 1 21/c 1'
_atom_sites_solution_hydrogens geom
_atom_sites_solution_primary direct
_atom_sites_solution_secondary difmap
_audit_creation_method SHELXL-97
_cell_angle_alpha 90.00
_cell_angle_beta 91.043(2)
_cell_angle_gamma 90.00
_cell_formula_units_Z 2
_cell_length_a 8.8964(15)
_cell_length_b 4.3883(7)
_cell_length_c 20.521(3)
_cell_measurement_reflns_used 5345
_cell_measurement_temperature 100
_cell_measurement_theta_max 28.26
_cell_measurement_theta_min 3.00
_cell_volume 801.0(2)
_computing_cell_refinement 'Bruker SMART'
_computing_data_collection 'Bruker SMART'
_computing_data_reduction 'Bruker SAINT'
_computing_molecular_graphics 'Bruker SHELXTL'
_computing_publication_material 'Bruker SHELXTL'
_computing_structure_refinement 'SHELXL-97 (Sheldrick, 1997)'
_computing_structure_solution 'SHELXS-97 (Sheldrick, 1990)'
_diffrn_ambient_temperature 100
_diffrn_detector_area_resol_mean 8.333
_diffrn_measured_fraction_theta_full 0.947
_diffrn_measured_fraction_theta_max 0.947
_diffrn_measurement_device_type 'CCD area detector'
_diffrn_measurement_method 'phi and omega scans'
_diffrn_radiation_monochromator graphite
_diffrn_radiation_source 'fine-focus sealed tube'
_diffrn_radiation_type MoK\a
_diffrn_radiation_wavelength 0.71073
_diffrn_reflns_av_R_equivalents 0.0260
_diffrn_reflns_av_sigmaI/netI 0.0213
_diffrn_reflns_limit_h_max 11
_diffrn_reflns_limit_h_min -11
_diffrn_reflns_limit_k_max 5
_diffrn_reflns_limit_k_min -5
_diffrn_reflns_limit_l_max 26
_diffrn_reflns_limit_l_min -26
_diffrn_reflns_number 8311
_diffrn_reflns_theta_full 28.44
_diffrn_reflns_theta_max 28.44
_diffrn_reflns_theta_min 1.99
_exptl_absorpt_coefficient_mu 3.920
_exptl_absorpt_correction_T_max 0.9257
_exptl_absorpt_correction_T_min 0.5078
_exptl_absorpt_correction_type empirical
_exptl_absorpt_process_details 'SADABS Sheldrick 1996'
_exptl_crystal_colour colorless
_exptl_crystal_density_diffrn 2.107
_exptl_crystal_density_method 'not measured'
_exptl_crystal_description plate
_exptl_crystal_F_000 480
_exptl_crystal_size_max 0.20
_exptl_crystal_size_mid 0.20
_exptl_crystal_size_min 0.02
_refine_diff_density_max 1.303
_refine_diff_density_min -0.787
_refine_diff_density_rms 0.117
_refine_ls_extinction_method none
_refine_ls_goodness_of_fit_ref 2.272
_refine_ls_hydrogen_treatment constr
_refine_ls_matrix_type full
_refine_ls_number_parameters 101
_refine_ls_number_reflns 1905
_refine_ls_number_restraints 0
_refine_ls_restrained_S_all 2.272
_refine_ls_R_factor_all 0.0307
_refine_ls_R_factor_gt 0.0273
_refine_ls_shift/su_max 0.014
_refine_ls_shift/su_mean 0.001
_refine_ls_structure_factor_coef Fsqd
_refine_ls_weighting_details 'calc w=1/[\s^2^(Fo^2^)+(0.0000P)^2^+0.0000P] where P=(Fo^2^+2Fc^2^)/3'
_refine_ls_weighting_scheme calc
_refine_ls_wR_factor_gt 0.0560
_refine_ls_wR_factor_ref 0.0564
_reflns_number_gt 1741
_reflns_number_total 1905
_reflns_threshold_expression >2sigma(I)
_cod_data_source_file ol901693y_si_002.cif
_cod_data_source_block sh03
_cod_depositor_comments
;
The following automatic conversions were performed:

'_symmetry_cell_setting' value 'Monoclinic' changed to 'monoclinic'
according to /home/saulius/struct/CIF-dictionaries/cif_core.dic
dictionary named 'cif_core.dic' version 2.4.2 from 2011-04-26.

Automatic conversion script
Id: cif_fix_values 1715 2011-07-08 13:25:40Z adriana 
;
_cod_original_sg_symbol_H-M P2(1)/c
_cod_database_code 1504140

loop_
_symmetry_equiv_pos_as_xyz
'x, y, z'
'-x, y+1/2, -z+1/2'
'-x, -y, -z'
'x, -y-1/2, z-1/2'

loop_
_atom_site_label
_atom_site_type_symbol
_atom_site_fract_x
_atom_site_fract_y
_atom_site_fract_z
_atom_site_U_iso_or_equiv
_atom_site_adp_type
_atom_site_occupancy
_atom_site_symmetry_multiplicity
_atom_site_calc_flag
_atom_site_refinement_flags
I1 I 1.34584(2) 1.23486(4) 0.208712(9) 0.02171(8) Uani 1 1 d .
C3 C 0.9023(3) 0.8566(6) 0.08963(13) 0.0159(6) Uani 1 1 d .
C5 C 1.0122(3) 1.1683(6) 0.17611(14) 0.0187(6) Uani 1 1 d .
H5 H 1.0010 1.3066 0.2113 0.022 Uiso 1 1 calc R
C6 C 1.0484(3) 0.7600(5) 0.07110(14) 0.0162(6) Uani 1 1 d .
C1 C 1.1560(3) 1.0692(6) 0.15763(13) 0.0176(6) Uani 1 1 d .
C4 C 0.8894(3) 1.0615(6) 0.14245(13) 0.0179(6) Uani 1 1 d .
H4 H 0.7922 1.1268 0.1549 0.021 Uiso 1 1 calc R
C2 C 1.1736(3) 0.8720(6) 0.10655(13) 0.0167(6) Uani 1 1 d .
H2 H 1.2718 0.8099 0.0949 0.020 Uiso 1 1 calc R
C7 C 0.7729(3) 0.7462(5) 0.05440(15) 0.0166(6) Uani 1 1 d .
C8 C 1.0642(3) 0.5513(5) 0.01673(13) 0.0143(6) Uani 1 1 d .
C9 C 0.7923(3) 0.5533(6) 0.00325(13) 0.0168(6) Uani 1 1 d .
H9 H 0.7057 0.4852 -0.0203 0.020 Uiso 1 1 calc R
C10 C 0.6195(3) 0.8368(6) 0.07416(14) 0.0193(6) Uani 1 1 d .
H10A H 0.5451 0.7455 0.0443 0.029 Uiso 1 1 calc R
H10B H 0.6105 1.0593 0.0726 0.029 Uiso 1 1 calc R
H10C H 0.6017 0.7655 0.1186 0.029 Uiso 1 1 calc R

loop_
_atom_site_aniso_label
_atom_site_aniso_U_11
_atom_site_aniso_U_22
_atom_site_aniso_U_33
_atom_site_aniso_U_23
_atom_site_aniso_U_13
_atom_site_aniso_U_12
I1 0.02080(12) 0.02020(11) 0.02383(13) -0.00473(8) -0.00777(8) 0.00052(8)
C3 0.0161(15) 0.0139(12) 0.0175(14) 0.0018(10) -0.0016(11) -0.0012(10)
C5 0.0228(16) 0.0177(12) 0.0155(14) 0.0013(11) -0.0020(12) 0.0008(11)
C6 0.0177(14) 0.0139(13) 0.0170(14) 0.0059(10) -0.0020(11) -0.0016(10)
C1 0.0186(16) 0.0166(13) 0.0172(15) 0.0026(11) -0.0062(12) -0.0021(11)
C4 0.0179(16) 0.0178(13) 0.0179(15) 0.0034(11) 0.0003(12) 0.0005(11)
C2 0.0162(15) 0.0160(12) 0.0178(15) 0.0039(11) -0.0017(12) 0.0007(11)
C7 0.0134(14) 0.0169(13) 0.0195(14) 0.0053(11) -0.0005(11) -0.0024(11)
C8 0.0142(15) 0.0140(12) 0.0147(14) 0.0042(10) -0.0019(11) -0.0017(10)
C9 0.0120(15) 0.0185(13) 0.0199(15) 0.0016(11) -0.0041(12) -0.0012(10)
C10 0.0110(14) 0.0276(14) 0.0193(15) -0.0054(12) 0.0022(12) -0.0045(11)

loop_
_atom_type_symbol
_atom_type_description
_atom_type_scat_dispersion_real
_atom_type_scat_dispersion_imag
_atom_type_scat_source
C C 0.0033 0.0016 'International Tables Vol C Tables 4.2.6.8 and 6.1.1.4'
H H 0.0000 0.0000 'International Tables Vol C Tables 4.2.6.8 and 6.1.1.4'
I I -0.4742 1.8119 'International Tables Vol C Tables 4.2.6.8 and 6.1.1.4'

loop_
_geom_angle_atom_site_label_1
_geom_angle_atom_site_label_2
_geom_angle_atom_site_label_3
_geom_angle
_geom_angle_site_symmetry_1
_geom_angle_site_symmetry_3
C4 C3 C6 118.7(3) . .
C4 C3 C7 121.8(3) . .
C6 C3 C7 119.5(2) . .
C4 C5 C1 118.7(3) . .
C4 C5 H5 120.7 . .
C1 C5 H5 120.7 . .
C2 C6 C3 118.4(2) . .
C2 C6 C8 122.0(3) . .
C3 C6 C8 119.6(2) . .
C2 C1 C5 121.1(3) . .
C2 C1 I1 119.9(2) . .
C5 C1 I1 119.0(2) . .
C5 C4 C3 122.1(3) . .
C5 C4 H4 119.0 . .
C3 C4 H4 119.0 . .
C1 C2 C6 121.0(3) . .
C1 C2 H2 119.5 . .
C6 C2 H2 119.5 . .
C9 C7 C3 119.2(3) . .
C9 C7 C10 120.4(3) . .
C3 C7 C10 120.4(2) . .
C8 C8 C9 118.9(3) 3_765 3_765
C8 C8 C6 119.4(3) 3_765 .
C9 C8 C6 121.6(2) 3_765 .
C7 C9 C8 123.3(3) . 3_765
C7 C9 H9 118.3 . .
C8 C9 H9 118.4 3_765 .
C7 C10 H10A 109.5 . .
C7 C10 H10B 109.5 . .
H10A C10 H10B 109.5 . .
C7 C10 H10C 109.5 . .
H10A C10 H10C 109.5 . .
H10B C10 H10C 109.5 . .

loop_
_geom_bond_atom_site_label_1
_geom_bond_atom_site_label_2
_geom_bond_distance
_geom_bond_site_symmetry_2
I1 C1 2.101(3) .
C3 C4 1.414(4) .
C3 C6 1.426(4) .
C3 C7 1.432(4) .
C5 C4 1.365(4) .
C5 C1 1.409(4) .
C5 H5 0.9500 .
C6 C2 1.408(4) .
C6 C8 1.452(4) .
C1 C2 1.370(4) .
C4 H4 0.9500 .
C2 H2 0.9500 .
C7 C9 1.362(4) .
C7 C10 1.485(4) .
C8 C8 1.397(5) 3_765
C8 C9 1.424(4) 3_765
C9 C8 1.424(4) 3_765
C9 H9 0.9500 .
C10 H10A 0.9800 .
C10 H10B 0.9800 .
C10 H10C 0.9800 .
